data_2001245
loop_
_publ_author_name
'Elding-Pont\'en, M.'

_publ_section_title
;
 Structure of tetraethylammonium bromide--succinimide (1/2)
;
_journal_issue 11
_journal_name_full 'Acta Crystallographica Section C'
_journal_page_first 1994
_journal_page_last 1996
_journal_paper_doi 10.1107/S010827019300455X
_journal_volume 49
_journal_year 1993
_chemical_formula_moiety 'C8 H20 N1 1+ ,Br 1- ,2C4 H5 N1 O2'
_chemical_formula_sum 'C16 H30 Br N3 O4'
_chemical_formula_weight 408.34
_symmetry_cell_setting orthorhombic
_symmetry_space_group_name_Hall '-P 2ac 2ab'
_symmetry_space_group_name_H-M 'P b c a'
_atom_type_scat_source IntTabIV
_cell_angle_alpha 90
_cell_angle_beta 90
_cell_angle_gamma 90
_cell_formula_units_Z 8
_cell_length_a 7.5137(9)
_cell_length_b 19.178(2)
_cell_length_c 27.731(6)
_cell_measurement_reflns_used 25
_cell_measurement_temperature 298
_cell_measurement_theta_max 17.2
_cell_measurement_theta_min 4.7
_cell_volume 3996.0(11)
_diffrn_measurement_device 'Enraf-Nonius CAD-4'
_diffrn_measurement_method \w/2\q
_diffrn_radiation_type MoK\a
_diffrn_radiation_wavelength 0.71069
_diffrn_reflns_av_R_equivalents '0.0074 based on the standards reflections'
_diffrn_reflns_limit_h_max 8
_diffrn_reflns_limit_h_min 0
_diffrn_reflns_limit_k_max 22
_diffrn_reflns_limit_k_min 0
_diffrn_reflns_limit_l_max 33
_diffrn_reflns_limit_l_min 0
_diffrn_reflns_number 4194
_diffrn_reflns_theta_max 25
_diffrn_standards_decay_% 'linear decay by 3'
_diffrn_standards_interval_time 60
_diffrn_standards_number 3
_exptl_absorpt_coefficient_mu 2.057
_exptl_absorpt_correction_T_max 0.8150
_exptl_absorpt_correction_T_min 0.7663
_exptl_absorpt_correction_type integration
_exptl_crystal_colour colourless
_exptl_crystal_density_diffrn 1.36
_exptl_crystal_description needle
_exptl_crystal_size_max 0.16
_exptl_crystal_size_mid 0.11
_exptl_crystal_size_min 0.11
_refine_diff_density_max 0.26
_refine_diff_density_min -0.24
_refine_ls_goodness_of_fit_obs 1.08
_refine_ls_hydrogen_treatment noref
_refine_ls_number_parameters 137
_refine_ls_number_reflns 659
_refine_ls_R_factor_obs 0.036
_refine_ls_shift/esd_max 0.046
_refine_ls_structure_factor_coef F
_refine_ls_weighting_details 'w = 1/[\s^2^(F~o~) + (0.025F~o~)^2^]'
_refine_ls_weighting_scheme calc
_refine_ls_wR_factor_obs 0.041
_reflns_number_observed 659
_reflns_number_total 3486
_reflns_observed_criterion I>3\s(I)
_cod_data_source_file al1042.cif
_cod_data_source_block al1042_structure_1_of_1
_cod_depositor_comments
;
The following automatic conversions were performed:

'_refine_ls_weighting_scheme' value '1/[\s^2^(F~o~) +
(0.025F~o~)^2^]' was changed to 'calc'. New tag
'_refine_ls_weighting_details' was created. The value of the new tag
was set to 'w = 1/[\s^2^(F~o~) + (0.025F~o~)^2^]'.

Automatic conversion script
Id: cif_fix_values 3143 2015-03-26 13:38:13Z robertas 
;
_cod_original_cell_volume 3996.0(10)
_cod_original_formula_sum 'C16 H30 Br1 N3 O4'
_cod_database_code 2001245

loop_
_atom_site_label
_atom_site_fract_x
_atom_site_fract_y
_atom_site_fract_z
_atom_site_U_iso_or_equiv
Br .1675(2) .47334(7) .63423(5) .0465(4)
N1 .5808(14) .4714(10) .6784(3) .044(4)
C1 .657(2) .5317(11) .6956(4) .041(4)
C2 .811(2) .5100(7) .7277(5) .047(5)
C3 .814(2) .4313(7) .7264(5) .049(4)
C4 .661(3) .4096(9) .6939(5) .045(4)
O1 .6047(15) .5900(6) .6861(4) .067(6)
O4 .6174(14) .3526(5) .6838(4) .064(5)
N2 .235(2) .4928(6) .5145(4) .047(5)
C5 .309(2) .5511(8) .4941(5) .044(4)
C6 .315(2) .5404(7) .4400(4) .049(4)
C7 .251(2) .4643(8) .4334(5) .061(5)
C8 .188(3) .4402(9) .4820(6) .058(5)
O5 .365(2) .5991(5) .5161(3) .067(5)
O8 .123(2) .3860(6) .4923(4) .092(6)
N3 .2103(14) .2611(5) .1235(3) .036(5)
C31 .191(2) .2225(7) .1704(5) .048(4)
C32 .083(2) .2584(9) .2093(6) .082(6)
C33 .034(2) .2793(8) .1018(5) .049(4)
C34 -.082(2) .2163(9) .0901(6) .064(5)
C35 .317(2) .2136(7) .0917(5) .040(4)
C36 .366(2) .2426(7) .0428(5) .061(5)
C37 .301(2) .3308(6) .1307(5) .048(4)
C38 .482(2) .3279(9) .1529(5) .083(6)
H1 .481 .472 .657 ?
H2 .218 .488 .548 ?
H21 .920 .529 .717 ?
H22 .797 .527 .760 ?
H31 .924 .414 .715 ?
H32 .800 .412 .758 ?
H61 .242 .573 .423 ?
H62 .430 .548 .427 ?
H71 .158 .462 .410 ?
H72 .345 .435 .422 ?
H311 .130 .181 .163 ?
H312 .308 .218 .183 ?
H331 -.029 .307 .125 ?
H332 .056 .303 .072 ?
H351 .426 .205 .108 ?
H352 .245 .174 .086 ?
H371 .316 .350 .099 ?
H372 .229 .357 .152 ?
H321 .070 .234 .239 ?
H322 -.034 .266 .197 ?
H323 .138 .302 .216 ?
H341 -.194 .228 .076 ?
H342 -.103 .191 .119 ?
H343 -.020 .187 .068 ?
H361 .434 .212 .023 ?
H362 .434 .284 .048 ?
H363 .260 .254 .026 ?
H381 .539 .372 .157 ?
H382 .555 .300 .133 ?
H383 .471 .306 .183 ?

loop_
_geom_angle_atom_site_label_1
_geom_angle_atom_site_label_2
_geom_angle_atom_site_label_3
_geom_angle
_geom_angle_publ_flag
N1 Br N2 102.8(3) yes
H1 Br H2 96 yes
N1 H1 Br 158 yes
N2 H2 Br 178 yes

loop_
_geom_bond_atom_site_label_1
_geom_bond_atom_site_label_2
_geom_bond_distance
_geom_bond_publ_flag
Br N1 3.338(11) yes
Br N2 3.380(10) yes
Br H1 2.44 yes
Br H2 2.43 yes
N1 C1 1.38(3) yes
N1 C4 1.40(2) yes
C1 O1 1.21(2) yes
C1 C2 1.52(2) yes
C2 C3 1.51(2) yes
C3 C4 1.52(2) yes
C4 O4 1.18(2) yes
N2 C5 1.37(2) yes
N2 C8 1.40(2) yes
C5 O5 1.18(2) yes
C5 C6 1.51(2) yes
C6 C7 1.55(2) yes
C7 C8 1.50(2) yes
C8 O8 1.18(2) yes
N3 C31 1.50(2) yes
N3 C33 1.50(2) yes
N3 C35 1.50(2) yes
N3 C37 1.52(2) yes
C31 C32 1.52(2) yes
C33 C34 1.52(2) yes
C35 C36 1.51(2) yes
C37 C38 1.49(2) yes
